data_7714072
loop_
_publ_author_name
'Gupta, Rahat'
'Sahni, Priya'
'Jana, Salil K.'
'Negi, Anshul'
'Pal, Amlan K.'

_publ_section_title
;
 Effect of substitution on deep-blue Ir(III) N-heterocyclic carbene (NHC)
 emitters
;
_journal_name_full 'Dalton Transactions'
_journal_paper_doi 10.1039/D3DT01947K
_journal_year 2023
_chemical_compound_source 'Synthesized in lab'
_chemical_formula_moiety 'C13 H9 Br N2'
_chemical_formula_sum 'C13 H9 Br N2'
_chemical_formula_weight 273.13
_chemical_melting_point ?
_chemical_name_systematic 5-bromo-1-phenyl-1H-benzo[d]imidazole
_space_group_crystal_system monoclinic
_space_group_IT_number 14
_space_group_name_Hall '-P 2yn'
_space_group_name_H-M_alt 'P 1 21/n 1'
_atom_sites_solution_hydrogens geom
_audit_creation_date 2023-02-06
_audit_creation_method
;
Olex2 1.3-alpha
(compiled 2019.04.25 svn.r3594 for OlexSys, GUI svn.r5751)
;
_audit_update_record
;
2023-06-21 deposited with the CCDC.	2023-09-28 downloaded from the CCDC.
;
_cell_angle_alpha 90
_cell_angle_beta 101.542(7)
_cell_angle_gamma 90
_cell_formula_units_Z 4
_cell_length_a 16.718(3)
_cell_length_b 3.9640(8)
_cell_length_c 16.793(4)
_cell_measurement_reflns_used 9803
_cell_measurement_temperature 100(2)
_cell_measurement_theta_max 28.36
_cell_measurement_theta_min 3.14
_cell_volume 1090.4(4)
_computing_cell_refinement 'SAINT V8.40B (?, 2016)'
_computing_data_reduction 'SAINT V8.40B (?, 2016)'
_computing_molecular_graphics 'Olex2 (Dolomanov et al., 2009)'
_computing_publication_material 'Olex2 (Dolomanov et al., 2009)'
_computing_structure_refinement 'XL (Sheldrick, 2008)'
_computing_structure_solution 'SHELXT 2018/2 (Sheldrick, 2018)'
_diffrn_ambient_temperature 100.0
_diffrn_measured_fraction_theta_full 0.998
_diffrn_measured_fraction_theta_max 0.989
_diffrn_measurement_device_type 'Bruker APEX-II CCD'
_diffrn_measurement_method '\f and \w scans'
_diffrn_radiation_type MoK\a
_diffrn_radiation_wavelength 0.71073
_diffrn_reflns_av_R_equivalents 0.0570
_diffrn_reflns_av_unetI/netI 0.0355
_diffrn_reflns_Laue_measured_fraction_full 0.998
_diffrn_reflns_Laue_measured_fraction_max 0.989
_diffrn_reflns_limit_h_max 22
_diffrn_reflns_limit_h_min -22
_diffrn_reflns_limit_k_max 5
_diffrn_reflns_limit_k_min -5
_diffrn_reflns_limit_l_max 22
_diffrn_reflns_limit_l_min -21
_diffrn_reflns_number 20489
_diffrn_reflns_point_group_measured_fraction_full 0.998
_diffrn_reflns_point_group_measured_fraction_max 0.989
_diffrn_reflns_theta_full 25.242
_diffrn_reflns_theta_max 28.362
_diffrn_reflns_theta_min 1.922
_diffrn_standards_number 0
_exptl_absorpt_coefficient_mu 3.740
_exptl_absorpt_correction_T_max 0.7457
_exptl_absorpt_correction_T_min 0.4131
_exptl_absorpt_correction_type multi-scan
_exptl_absorpt_process_details 'SADABS-2016/2 (Bruker,2016/2) was used for absorption correction'
_exptl_crystal_colour 'clear light white'
_exptl_crystal_colour_lustre clear
_exptl_crystal_colour_modifier light
_exptl_crystal_colour_primary white
_exptl_crystal_density_diffrn 1.664
_exptl_crystal_description plate
_exptl_crystal_F_000 544
_exptl_crystal_preparation 'Synthesised in laboratory'
_exptl_crystal_recrystallization_method
'The crystal was obtained by slow evaporation of the title compound in ethylacetate'
_exptl_crystal_size_max 0.2
_exptl_crystal_size_mid 0.15
_exptl_crystal_size_min 0.07
_refine_diff_density_max 1.223
_refine_diff_density_min -0.701
_refine_diff_density_rms 0.128
_refine_ls_extinction_method none
_refine_ls_goodness_of_fit_ref 1.208
_refine_ls_hydrogen_treatment constr
_refine_ls_matrix_type full
_refine_ls_number_parameters 145
_refine_ls_number_reflns 2708
_refine_ls_number_restraints 0
_refine_ls_restrained_S_all 1.208
_refine_ls_R_factor_all 0.0479
_refine_ls_R_factor_gt 0.0429
_refine_ls_shift/su_max 0.000
_refine_ls_shift/su_mean 0.000
_refine_ls_structure_factor_coef Fsqd
_refine_ls_weighting_details 'w=1/[\s^2^(Fo^2^)+(0.0092P)^2^+4.4827P] where P=(Fo^2^+2Fc^2^)/3'
_refine_ls_weighting_scheme calc
_refine_ls_wR_factor_gt 0.0960
_refine_ls_wR_factor_ref 0.1037
_reflns_Friedel_coverage 0.000
_reflns_number_gt 2517
_reflns_number_total 2708
_reflns_threshold_expression 'I > 2\s(I)'
_cod_data_source_file d3dt01947k2.cif
_cod_data_source_block mo_ps_100_ow_0m_a
_cod_depositor_comments
;
The following automatic conversions were performed:

data item '_chemical_melting_point' value 'Not determined' was
changed to '?' -- the value is undefined or not given.

Automatic conversion script
Id: cif_fix_values 8170 2020-07-09 18:12:32Z antanas 
;
_cod_database_code 7714072
_shelx_shelxl_version_number 2018/3
_shelx_space_group_comment
;
The symmetry employed for this shelxl refinement is uniquely defined
by the following loop, which should always be used as a source of
symmetry information in preference to the above space-group names.
They are only intended as comments.
;
_shelx_estimated_absorpt_t_max 0.780
_shelx_estimated_absorpt_t_min 0.522
_olex2_refinement_description
;
1. Fixed Uiso
 At 1.2 times of:
  All C(H) groups
2.a Aromatic/amide H refined with riding coordinates:
 C2(H2), C4(H4), C6(H6), C7(H7), C9(H9), C10(H10), C11(H11), C12(H12), C13(H13)
;
_olex2_exptl_crystal_mounting_method 'On a loop fibre'
_olex2_submission_original_sample_id PS_100_ow
_olex2_submission_special_instructions 'No special instructions were received'

loop_
_space_group_symop_operation_xyz
'x, y, z'
'-x+1/2, y+1/2, -z+1/2'
'-x, -y, -z'
'x-1/2, -y-1/2, z-1/2'

loop_
_atom_site_label
_atom_site_type_symbol
_atom_site_fract_x
_atom_site_fract_y
_atom_site_fract_z
_atom_site_U_iso_or_equiv
_atom_site_adp_type
_atom_site_occupancy
_atom_site_site_symmetry_order
_atom_site_calc_flag
_atom_site_refinement_flags_posn
_atom_site_refinement_flags_adp
_atom_site_refinement_flags_occupancy
_atom_site_disorder_assembly
_atom_site_disorder_group
Br1 Br 0.56060(2) 0.58080(10) 0.09814(2) 0.02560(13) Uani 1 1 d . . . . .
N1 N 0.52163(17) 0.8220(8) 0.40272(18) 0.0210(6) Uani 1 1 d . . . . .
N2 N 0.64091(16) 0.5849(8) 0.46216(16) 0.0183(5) Uani 1 1 d . . . . .
C1 C 0.5872(2) 0.5609(9) 0.2140(2) 0.0190(6) Uani 1 1 d . . . . .
C2 C 0.53551(19) 0.7089(9) 0.2586(2) 0.0188(6) Uani 1 1 d . . . . .
H2 H 0.485801 0.813846 0.233348 0.023 Uiso 1 1 calc R . . . .
C3 C 0.56071(19) 0.6952(9) 0.3432(2) 0.0187(6) Uani 1 1 d . . . . .
C4 C 0.57067(19) 0.7487(9) 0.4715(2) 0.0203(7) Uani 1 1 d . . . . .
H4 H 0.558951 0.803396 0.523019 0.024 Uiso 1 1 calc R . . . .
C5 C 0.63523(19) 0.5459(9) 0.37909(19) 0.0172(6) Uani 1 1 d . . . . .
C6 C 0.6856(2) 0.3891(9) 0.3332(2) 0.0191(6) Uani 1 1 d . . . . .
H6 H 0.734711 0.279385 0.358266 0.023 Uiso 1 1 calc R . . . .
C7 C 0.6606(2) 0.4011(9) 0.2495(2) 0.0205(7) Uani 1 1 d . . . . .
H7 H 0.693323 0.300202 0.215924 0.025 Uiso 1 1 calc R . . . .
C8 C 0.7053(2) 0.4752(8) 0.5264(2) 0.0183(6) Uani 1 1 d . . . . .
C9 C 0.7861(2) 0.5158(9) 0.5193(2) 0.0222(7) Uani 1 1 d . . . . .
H9 H 0.799067 0.616977 0.472171 0.027 Uiso 1 1 calc R . . . .
C10 C 0.8476(2) 0.4060(11) 0.5822(2) 0.0286(8) Uani 1 1 d . . . . .
H10 H 0.903061 0.430898 0.577869 0.034 Uiso 1 1 calc R . . . .
C11 C 0.8288(2) 0.2608(10) 0.6509(2) 0.0305(8) Uani 1 1 d . . . . .
H11 H 0.871325 0.187599 0.693784 0.037 Uiso 1 1 calc R . . . .
C12 C 0.7483(3) 0.2222(10) 0.6573(2) 0.0292(8) Uani 1 1 d . . . . .
H12 H 0.735533 0.121664 0.704573 0.035 Uiso 1 1 calc R . . . .
C13 C 0.6859(2) 0.3292(9) 0.5952(2) 0.0220(7) Uani 1 1 d . . . . .
H13 H 0.630459 0.302773 0.599631 0.026 Uiso 1 1 calc R . . . .

loop_
_atom_site_aniso_label
_atom_site_aniso_U_11
_atom_site_aniso_U_22
_atom_site_aniso_U_33
_atom_site_aniso_U_23
_atom_site_aniso_U_13
_atom_site_aniso_U_12
Br1 0.02714(19) 0.0308(2) 0.01908(18) 0.00015(15) 0.00512(13) 0.00110(16)
N1 0.0183(13) 0.0194(15) 0.0268(14) -0.0024(12) 0.0080(11) -0.0005(11)
N2 0.0174(12) 0.0188(14) 0.0196(13) -0.0035(11) 0.0059(10) 0.0013(11)
C1 0.0199(15) 0.0182(16) 0.0196(15) -0.0003(13) 0.0056(12) -0.0048(13)
C2 0.0132(14) 0.0179(16) 0.0258(16) 0.0009(13) 0.0051(12) -0.0013(12)
C3 0.0162(14) 0.0182(16) 0.0232(16) -0.0018(13) 0.0080(12) -0.0014(12)
C4 0.0175(15) 0.0197(17) 0.0260(16) -0.0019(14) 0.0099(12) -0.0005(13)
C5 0.0158(14) 0.0169(15) 0.0198(15) 0.0006(13) 0.0060(12) -0.0037(12)
C6 0.0177(14) 0.0187(16) 0.0218(15) 0.0006(13) 0.0062(12) -0.0001(13)
C7 0.0220(15) 0.0213(17) 0.0199(15) -0.0022(14) 0.0083(12) -0.0019(14)
C8 0.0199(15) 0.0147(15) 0.0202(15) -0.0018(12) 0.0037(12) 0.0003(12)
C9 0.0209(16) 0.0190(17) 0.0274(17) -0.0048(13) 0.0067(13) -0.0003(13)
C10 0.0197(16) 0.030(2) 0.0343(19) -0.0085(17) 0.0011(14) -0.0002(15)
C11 0.034(2) 0.025(2) 0.0279(18) -0.0050(16) -0.0051(15) 0.0065(17)
C12 0.043(2) 0.0227(19) 0.0205(16) -0.0015(14) 0.0033(15) -0.0017(17)
C13 0.0257(17) 0.0180(17) 0.0237(16) -0.0035(13) 0.0087(13) -0.0040(13)

loop_
_atom_type_symbol
_atom_type_description
_atom_type_scat_dispersion_real
_atom_type_scat_dispersion_imag
_atom_type_scat_source
C C 0.0033 0.0016 'International Tables Vol C Tables 4.2.6.8 and 6.1.1.4'
H H 0.0000 0.0000 'International Tables Vol C Tables 4.2.6.8 and 6.1.1.4'
Br Br -0.2901 2.4595 'International Tables Vol C Tables 4.2.6.8 and 6.1.1.4'
N N 0.0061 0.0033 'International Tables Vol C Tables 4.2.6.8 and 6.1.1.4'

loop_
_geom_angle_atom_site_label_1
_geom_angle_atom_site_label_2
_geom_angle_atom_site_label_3
_geom_angle
_geom_angle_site_symmetry_1
_geom_angle_site_symmetry_3
_geom_angle_publ_flag
C4 N1 C3 104.6(3) . . ?
C4 N2 C5 106.1(3) . . ?
C4 N2 C8 125.9(3) . . ?
C5 N2 C8 127.9(3) . . ?
C2 C1 Br1 119.4(3) . . ?
C2 C1 C7 123.3(3) . . ?
C7 C1 Br1 117.3(2) . . ?
C1 C2 H2 122.0 . . ?
C1 C2 C3 116.1(3) . . ?
C3 C2 H2 122.0 . . ?
N1 C3 C2 128.7(3) . . ?
N1 C3 C5 110.3(3) . . ?
C2 C3 C5 120.9(3) . . ?
N1 C4 N2 113.7(3) . . ?
N1 C4 H4 123.1 . . ?
N2 C4 H4 123.1 . . ?
N2 C5 C3 105.2(3) . . ?
N2 C5 C6 132.6(3) . . ?
C6 C5 C3 122.2(3) . . ?
C5 C6 H6 121.6 . . ?
C7 C6 C5 116.9(3) . . ?
C7 C6 H6 121.6 . . ?
C1 C7 H7 119.7 . . ?
C6 C7 C1 120.5(3) . . ?
C6 C7 H7 119.7 . . ?
C9 C8 N2 119.8(3) . . ?
C13 C8 N2 119.3(3) . . ?
C13 C8 C9 120.9(3) . . ?
C8 C9 H9 120.6 . . ?
C10 C9 C8 118.9(3) . . ?
C10 C9 H9 120.6 . . ?
C9 C10 H10 119.7 . . ?
C11 C10 C9 120.6(4) . . ?
C11 C10 H10 119.7 . . ?
C10 C11 H11 120.0 . . ?
C12 C11 C10 119.9(4) . . ?
C12 C11 H11 120.0 . . ?
C11 C12 H12 119.8 . . ?
C11 C12 C13 120.4(4) . . ?
C13 C12 H12 119.8 . . ?
C8 C13 H13 120.4 . . ?
C12 C13 C8 119.2(3) . . ?
C12 C13 H13 120.4 . . ?

loop_
_geom_bond_atom_site_label_1
_geom_bond_atom_site_label_2
_geom_bond_distance
_geom_bond_site_symmetry_2
_geom_bond_publ_flag
Br1 C1 1.909(3) . ?
N1 C3 1.393(4) . ?
N1 C4 1.308(5) . ?
N2 C4 1.378(4) . ?
N2 C5 1.388(4) . ?
N2 C8 1.431(4) . ?
C1 C2 1.383(5) . ?
C1 C7 1.403(5) . ?
C2 H2 0.9500 . ?
C2 C3 1.399(5) . ?
C3 C5 1.402(5) . ?
C4 H4 0.9500 . ?
C5 C6 1.395(4) . ?
C6 H6 0.9500 . ?
C6 C7 1.385(5) . ?
C7 H7 0.9500 . ?
C8 C9 1.390(5) . ?
C8 C13 1.387(5) . ?
C9 H9 0.9500 . ?
C9 C10 1.388(5) . ?
C10 H10 0.9500 . ?
C10 C11 1.381(6) . ?
C11 H11 0.9500 . ?
C11 C12 1.381(6) . ?
C12 H12 0.9500 . ?
C12 C13 1.386(5) . ?
C13 H13 0.9500 . ?

loop_
_geom_torsion_atom_site_label_1
_geom_torsion_atom_site_label_2
_geom_torsion_atom_site_label_3
_geom_torsion_atom_site_label_4
_geom_torsion
_geom_torsion_site_symmetry_1
_geom_torsion_site_symmetry_2
_geom_torsion_site_symmetry_3
_geom_torsion_site_symmetry_4
_geom_torsion_publ_flag
Br1 C1 C2 C3 -177.6(2) . . . . ?
Br1 C1 C7 C6 177.3(3) . . . . ?
N1 C3 C5 N2 -0.1(4) . . . . ?
N1 C3 C5 C6 177.9(3) . . . . ?
N2 C5 C6 C7 -179.6(4) . . . . ?
N2 C8 C9 C10 -179.6(3) . . . . ?
N2 C8 C13 C12 179.8(3) . . . . ?
C1 C2 C3 N1 179.9(3) . . . . ?
C1 C2 C3 C5 1.5(5) . . . . ?
C2 C1 C7 C6 -1.0(6) . . . . ?
C2 C3 C5 N2 178.6(3) . . . . ?
C2 C3 C5 C6 -3.5(5) . . . . ?
C3 N1 C4 N2 0.9(4) . . . . ?
C3 C5 C6 C7 3.0(5) . . . . ?
C4 N1 C3 C2 -179.0(4) . . . . ?
C4 N1 C3 C5 -0.5(4) . . . . ?
C4 N2 C5 C3 0.6(4) . . . . ?
C4 N2 C5 C6 -177.1(4) . . . . ?
C4 N2 C8 C9 -138.8(4) . . . . ?
C4 N2 C8 C13 41.2(5) . . . . ?
C5 N2 C4 N1 -1.0(4) . . . . ?
C5 N2 C8 C9 42.2(5) . . . . ?
C5 N2 C8 C13 -137.8(4) . . . . ?
C5 C6 C7 C1 -0.8(5) . . . . ?
C7 C1 C2 C3 0.7(5) . . . . ?
C8 N2 C4 N1 179.9(3) . . . . ?
C8 N2 C5 C3 179.7(3) . . . . ?
C8 N2 C5 C6 2.0(6) . . . . ?
C8 C9 C10 C11 -0.4(6) . . . . ?
C9 C8 C13 C12 -0.1(5) . . . . ?
C9 C10 C11 C12 0.4(6) . . . . ?
C10 C11 C12 C13 -0.2(6) . . . . ?
C11 C12 C13 C8 0.1(6) . . . . ?
C13 C8 C9 C10 0.3(5) . . . . ?
